data_7203010
loop_
_publ_author_name
'Zhang, Hongyu'
'Zhang, Zuolun'
'Zhang, Jingying'
'Ye, Kaiqi'
'Gao, Hongze'
'Wang, Yue'

_publ_section_title
;
 Polymorphs and a pseudo-polymorphs based on a luminescent
 boron-containing compound: structural diversity arising from
 conformational isomers and noncovalent interactions
;
_journal_issue 10
_journal_name_full CrystEngComm
_journal_page_first 951
_journal_paper_doi 10.1039/b708384j
_journal_volume 9
_journal_year 2007
_chemical_formula_sum 'C26 H22 B N O3'
_chemical_formula_weight 407.26
_chemical_name_systematic
;
?
;
_space_group_IT_number 14
_symmetry_cell_setting monoclinic
_symmetry_space_group_name_Hall '-P 2yn'
_symmetry_space_group_name_H-M 'P 1 21/n 1'
_atom_sites_solution_hydrogens geom
_atom_sites_solution_primary direct
_atom_sites_solution_secondary difmap
_audit_creation_method SHELXL-97
_cell_angle_alpha 90.00
_cell_angle_beta 95.03(3)
_cell_angle_gamma 90.00
_cell_formula_units_Z 4
_cell_length_a 8.2799(17)
_cell_length_b 8.8747(18)
_cell_length_c 28.103(6)
_cell_measurement_reflns_used 17664
_cell_measurement_temperature 293(2)
_cell_measurement_theta_max 27.47
_cell_measurement_theta_min 2.405
_cell_volume 2057.1(7)
_computing_cell_refinement PROCESS-AUTO
_computing_data_collection PROCESS-AUTO
_computing_data_reduction PROCESS-AUTO
_computing_molecular_graphics 'SHELXL-97 (Sheldrick, 1997)'
_computing_publication_material 'SHELXL-97 (Sheldrick, 1997)'
_computing_structure_refinement 'SHELXL-97 (Sheldrick, 1997)'
_computing_structure_solution 'SHELXS-97 (Sheldrick, 1990)'
_diffrn_ambient_temperature 293(2)
_diffrn_detector_area_resol_mean 10.0
_diffrn_measured_fraction_theta_full 0.964
_diffrn_measured_fraction_theta_max 0.964
_diffrn_measurement_device_type 'Rigaku RAXIS-RAPID'
_diffrn_measurement_method 'Omega scan'
_diffrn_radiation_monochromator graphite
_diffrn_radiation_source 'fine-focus sealed tube'
_diffrn_radiation_type MoK\a
_diffrn_radiation_wavelength 0.71073
_diffrn_reflns_av_R_equivalents 0.0289
_diffrn_reflns_av_sigmaI/netI 0.0419
_diffrn_reflns_limit_h_max 10
_diffrn_reflns_limit_h_min 0
_diffrn_reflns_limit_k_max 11
_diffrn_reflns_limit_k_min 0
_diffrn_reflns_limit_l_max 36
_diffrn_reflns_limit_l_min -36
_diffrn_reflns_number 4561
_diffrn_reflns_theta_full 27.48
_diffrn_reflns_theta_max 27.48
_diffrn_reflns_theta_min 1.45
_diffrn_standards_decay_% 0
_diffrn_standards_interval_count 0
_diffrn_standards_interval_time .
_diffrn_standards_number 0
_exptl_absorpt_coefficient_mu 0.085
_exptl_absorpt_correction_T_max 0.9828
_exptl_absorpt_correction_T_min 0.9626
_exptl_absorpt_correction_type multi-scan
_exptl_absorpt_process_details
;
Higashi, T. (1995) Progrom for Absorption Correcttion.
Rigaku Corporation, Tokyo, Japan.
;
_exptl_crystal_colour yellow
_exptl_crystal_density_diffrn 1.315
_exptl_crystal_density_meas ?
_exptl_crystal_density_method .
_exptl_crystal_description prism
_exptl_crystal_F_000 856
_exptl_crystal_size_max 0.45
_exptl_crystal_size_mid 0.39
_exptl_crystal_size_min 0.20
_refine_diff_density_max 0.278
_refine_diff_density_min -0.314
_refine_diff_density_rms 0.086
_refine_ls_extinction_coef 0
_refine_ls_extinction_method none
_refine_ls_goodness_of_fit_ref 0.903
_refine_ls_hydrogen_treatment mixed
_refine_ls_matrix_type full
_refine_ls_number_parameters 368
_refine_ls_number_reflns 4561
_refine_ls_number_restraints 0
_refine_ls_restrained_S_all 0.903
_refine_ls_R_factor_all 0.0689
_refine_ls_R_factor_gt 0.0412
_refine_ls_shift/su_max 0.001
_refine_ls_shift/su_mean 0.000
_refine_ls_structure_factor_coef Fsqd
_refine_ls_weighting_details 'calc w=1/[\s^2^(Fo^2^)+(0.0751P)^2^+0.0000P] where P=(Fo^2^+2Fc^2^)/3'
_refine_ls_weighting_scheme calc
_refine_ls_wR_factor_gt 0.1047
_refine_ls_wR_factor_ref 0.1202
_reflns_number_gt 2938
_reflns_number_total 4561
_reflns_threshold_expression >2sigma(I)
_cod_data_source_file b708384j.txt
_cod_data_source_block z1_Form_A
_cod_original_sg_symbol_H-M P(2)1/n
_cod_database_code 7203010

loop_
_symmetry_equiv_pos_as_xyz
'x, y, z'
'-x+1/2, y+1/2, -z+1/2'
'-x, -y, -z'
'x-1/2, -y-1/2, z-1/2'

loop_
_atom_site_label
_atom_site_type_symbol
_atom_site_fract_x
_atom_site_fract_y
_atom_site_fract_z
_atom_site_U_iso_or_equiv
_atom_site_adp_type
_atom_site_occupancy
_atom_site_symmetry_multiplicity
_atom_site_calc_flag
_atom_site_refinement_flags
_atom_site_disorder_assembly
_atom_site_disorder_group
B1 B 0.3938(2) 0.32716(18) 0.15062(6) 0.0337(4) Uani 1 1 d . . .
O1 O 0.25806(12) 0.29441(11) 0.11567(3) 0.0385(3) Uani 1 1 d . . .
O2 O 0.32513(12) 0.42634(12) 0.18508(3) 0.0411(3) Uani 1 1 d . . .
O3 O 0.91998(15) 0.62815(15) 0.06577(5) 0.0661(4) Uani 1 1 d . . .
N1 N 0.44566(14) 0.17224(13) 0.17738(4) 0.0321(3) Uani 1 1 d . . .
C1 C 0.27672(17) 0.17717(17) 0.08603(5) 0.0358(3) Uani 1 1 d . . .
C2 C 0.1977(2) 0.1806(2) 0.04018(6) 0.0462(4) Uani 1 1 d . . .
H2 H 0.128(2) 0.269(2) 0.0311(6) 0.064(6) Uiso 1 1 d . . .
C3 C 0.2144(2) 0.0608(2) 0.00959(6) 0.0500(4) Uani 1 1 d . . .
H3 H 0.162(2) 0.067(2) -0.0209(7) 0.061(5) Uiso 1 1 d . . .
C4 C 0.3083(2) -0.06495(19) 0.02314(5) 0.0446(4) Uani 1 1 d . . .
C5 C 0.3837(2) -0.06769(19) 0.06910(5) 0.0413(4) Uani 1 1 d . . .
H5 H 0.452(2) -0.1529(19) 0.0791(6) 0.046(5) Uiso 1 1 d . . .
C6 C 0.36838(18) 0.05108(16) 0.10141(5) 0.0350(3) Uani 1 1 d . . .
C7 C 0.43746(17) 0.04190(16) 0.15144(5) 0.0345(3) Uani 1 1 d . . .
C8 C 0.4893(2) -0.09197(19) 0.17331(6) 0.0431(4) Uani 1 1 d . . .
H8 H 0.479(2) -0.187(2) 0.1556(6) 0.049(5) Uiso 1 1 d . . .
C9 C 0.5517(2) -0.09038(19) 0.22044(6) 0.0470(4) Uani 1 1 d . . .
H9 H 0.587(2) -0.185(2) 0.2366(6) 0.060(5) Uiso 1 1 d . . .
C10 C 0.5574(2) 0.04136(19) 0.24617(6) 0.0435(4) Uani 1 1 d . . .
H10 H 0.595(2) 0.047(2) 0.2770(7) 0.057(5) Uiso 1 1 d . . .
C11 C 0.50072(17) 0.17452(17) 0.22460(5) 0.0349(3) Uani 1 1 d . . .
C12 C 0.49172(18) 0.31748(17) 0.25025(5) 0.0372(3) Uani 1 1 d . . .
C13 C 0.5607(2) 0.3356(2) 0.29763(5) 0.0440(4) Uani 1 1 d . . .
H13 H 0.621(2) 0.257(2) 0.3136(6) 0.048(5) Uiso 1 1 d . . .
C14 C 0.5413(2) 0.4651(2) 0.32362(5) 0.0464(4) Uani 1 1 d . . .
C15 C 0.4492(2) 0.5807(2) 0.30173(6) 0.0490(4) Uani 1 1 d . . .
H15 H 0.430(2) 0.671(2) 0.3186(6) 0.056(5) Uiso 1 1 d . . .
C16 C 0.3798(2) 0.56775(19) 0.25561(6) 0.0440(4) Uani 1 1 d . . .
H16 H 0.312(2) 0.6476(19) 0.2397(6) 0.048(5) Uiso 1 1 d . . .
C17 C 0.40029(17) 0.43676(17) 0.22942(5) 0.0364(3) Uani 1 1 d . . .
C18 C 0.54796(17) 0.39798(16) 0.12754(5) 0.0333(3) Uani 1 1 d . . .
C19 C 0.70950(19) 0.37534(18) 0.14381(5) 0.0405(4) Uani 1 1 d . . .
H19 H 0.739(2) 0.303(2) 0.1714(6) 0.052(5) Uiso 1 1 d . . .
C20 C 0.8379(2) 0.44743(18) 0.12434(6) 0.0425(4) Uani 1 1 d . . .
H20 H 0.946(2) 0.429(2) 0.1371(6) 0.056(5) Uiso 1 1 d . . .
C21 C 0.80555(19) 0.54741(18) 0.08737(6) 0.0436(4) Uani 1 1 d . . .
C22 C 0.6470(2) 0.5710(2) 0.06914(7) 0.0552(5) Uani 1 1 d . . .
H22 H 0.622(3) 0.636(2) 0.0407(8) 0.081(7) Uiso 1 1 d . . .
C23 C 0.5227(2) 0.4976(2) 0.08899(6) 0.0494(4) Uani 1 1 d . . .
H23 H 0.410(2) 0.514(2) 0.0739(6) 0.064(5) Uiso 1 1 d . . .
C24 C 1.0817(2) 0.6225(3) 0.08654(12) 0.0779(8) Uani 1 1 d . . .
H24A H 1.144(3) 0.687(3) 0.0683(9) 0.110(9) Uiso 1 1 d . . .
H24B H 1.124(3) 0.512(3) 0.0851(9) 0.108(8) Uiso 1 1 d . . .
H24C H 1.089(3) 0.649(3) 0.1210(10) 0.105(10) Uiso 1 1 d . . .
C25 C 0.3273(3) -0.1924(3) -0.01135(7) 0.0605(5) Uani 1 1 d . . .
H25B H 0.350(3) -0.284(3) 0.0041(10) 0.116(10) Uiso 1 1 d . . .
H25A H 0.229(4) -0.212(3) -0.0257(10) 0.112(10) Uiso 1 1 d . . .
H25C H 0.400(4) -0.171(4) -0.0346(12) 0.143(12) Uiso 1 1 d . . .
C26 C 0.6150(3) 0.4802(3) 0.37458(7) 0.0654(6) Uani 1 1 d . . .
H26B H 0.679(3) 0.390(3) 0.3866(9) 0.103(9) Uiso 1 1 d . . .
H26A H 0.545(4) 0.507(4) 0.3966(12) 0.140(12) Uiso 1 1 d . . .
H26C H 0.702(4) 0.546(4) 0.3771(10) 0.121(10) Uiso 1 1 d . . .

loop_
_atom_site_aniso_label
_atom_site_aniso_U_11
_atom_site_aniso_U_22
_atom_site_aniso_U_33
_atom_site_aniso_U_23
_atom_site_aniso_U_13
_atom_site_aniso_U_12
B1 0.0356(9) 0.0358(9) 0.0291(8) 0.0029(7) -0.0012(7) 0.0038(7)
O1 0.0374(6) 0.0403(6) 0.0365(5) 0.0016(5) -0.0040(4) 0.0030(5)
O2 0.0431(6) 0.0452(6) 0.0347(6) -0.0012(5) 0.0011(5) 0.0086(5)
O3 0.0445(7) 0.0678(9) 0.0877(10) 0.0370(7) 0.0156(7) -0.0002(6)
N1 0.0319(6) 0.0360(6) 0.0282(6) 0.0041(5) 0.0016(5) -0.0015(5)
C1 0.0339(8) 0.0396(8) 0.0336(7) 0.0034(6) 0.0016(6) -0.0049(6)
C2 0.0476(9) 0.0508(10) 0.0381(9) 0.0054(7) -0.0068(7) -0.0008(8)
C3 0.0549(10) 0.0616(11) 0.0316(8) 0.0009(8) -0.0075(7) -0.0086(9)
C4 0.0510(9) 0.0497(9) 0.0330(8) -0.0011(7) 0.0028(7) -0.0112(8)
C5 0.0475(9) 0.0399(9) 0.0363(8) 0.0009(7) 0.0031(7) -0.0040(7)
C6 0.0373(8) 0.0382(8) 0.0293(7) 0.0028(6) 0.0006(6) -0.0047(6)
C7 0.0350(7) 0.0359(8) 0.0327(7) 0.0022(6) 0.0024(6) -0.0012(6)
C8 0.0533(10) 0.0365(8) 0.0385(8) 0.0034(7) -0.0013(7) 0.0010(7)
C9 0.0553(10) 0.0414(9) 0.0429(9) 0.0099(7) -0.0031(8) 0.0045(8)
C10 0.0519(10) 0.0483(9) 0.0290(8) 0.0060(7) -0.0039(7) 0.0026(8)
C11 0.0344(7) 0.0420(8) 0.0281(7) 0.0046(6) 0.0014(6) -0.0012(7)
C12 0.0372(8) 0.0431(8) 0.0315(7) -0.0007(6) 0.0039(6) -0.0029(7)
C13 0.0470(9) 0.0504(10) 0.0341(8) 0.0012(7) 0.0013(7) -0.0027(8)
C14 0.0490(9) 0.0559(10) 0.0345(8) -0.0064(8) 0.0045(7) -0.0087(8)
C15 0.0514(10) 0.0507(10) 0.0463(9) -0.0133(8) 0.0127(8) -0.0055(8)
C16 0.0430(9) 0.0452(9) 0.0448(9) -0.0038(7) 0.0096(7) 0.0019(7)
C17 0.0343(8) 0.0431(8) 0.0322(7) 0.0010(6) 0.0060(6) -0.0017(6)
C18 0.0378(8) 0.0312(7) 0.0305(7) 0.0005(6) 0.0014(6) 0.0018(6)
C19 0.0419(9) 0.0425(8) 0.0364(8) 0.0082(7) -0.0009(7) -0.0019(7)
C20 0.0361(8) 0.0452(9) 0.0455(9) 0.0077(7) -0.0014(7) -0.0018(7)
C21 0.0409(9) 0.0401(8) 0.0510(9) 0.0091(7) 0.0104(7) 0.0006(7)
C22 0.0456(10) 0.0586(11) 0.0622(11) 0.0311(9) 0.0088(8) 0.0068(8)
C23 0.0378(9) 0.0554(10) 0.0547(10) 0.0205(8) 0.0022(8) 0.0059(8)
C24 0.0394(11) 0.0728(15) 0.123(2) 0.0372(16) 0.0162(12) -0.0034(10)
C25 0.0791(16) 0.0618(13) 0.0398(10) -0.0110(9) 0.0012(10) -0.0080(11)
C26 0.0789(16) 0.0764(15) 0.0387(10) -0.0140(10) -0.0063(10) -0.0081(13)

loop_
_atom_type_symbol
_atom_type_description
_atom_type_scat_dispersion_real
_atom_type_scat_dispersion_imag
_atom_type_scat_source
C C 0.0033 0.0016 'International Tables Vol C Tables 4.2.6.8 and 6.1.1.4'
H H 0.0000 0.0000 'International Tables Vol C Tables 4.2.6.8 and 6.1.1.4'
B B 0.0013 0.0007 'International Tables Vol C Tables 4.2.6.8 and 6.1.1.4'
N N 0.0061 0.0033 'International Tables Vol C Tables 4.2.6.8 and 6.1.1.4'
O O 0.0106 0.0060 'International Tables Vol C Tables 4.2.6.8 and 6.1.1.4'

loop_
_geom_angle_atom_site_label_1
_geom_angle_atom_site_label_2
_geom_angle_atom_site_label_3
_geom_angle
_geom_angle_site_symmetry_1
_geom_angle_site_symmetry_3
_geom_angle_publ_flag
O1 B1 O2 104.18(12) . . ?
O1 B1 N1 107.67(11) . . ?
O2 B1 N1 107.99(11) . . ?
O1 B1 C18 113.52(12) . . ?
O2 B1 C18 113.62(12) . . ?
N1 B1 C18 109.51(11) . . ?
C1 O1 B1 116.53(11) . . ?
C17 O2 B1 118.67(11) . . ?
C21 O3 C24 117.70(15) . . ?
C11 N1 C7 121.88(12) . . ?
C11 N1 B1 119.66(11) . . ?
C7 N1 B1 118.43(11) . . ?
O1 C1 C2 118.95(14) . . ?
O1 C1 C6 120.95(12) . . ?
C2 C1 C6 120.05(14) . . ?
C3 C2 C1 119.64(16) . . ?
C2 C3 C4 121.98(15) . . ?
C5 C4 C3 117.65(15) . . ?
C5 C4 C25 121.52(17) . . ?
C3 C4 C25 120.83(16) . . ?
C4 C5 C6 122.07(15) . . ?
C1 C6 C5 118.56(13) . . ?
C1 C6 C7 119.58(13) . . ?
C5 C6 C7 121.74(14) . . ?
N1 C7 C8 119.31(13) . . ?
N1 C7 C6 117.36(12) . . ?
C8 C7 C6 123.30(14) . . ?
C9 C8 C7 119.46(15) . . ?
C10 C9 C8 120.47(15) . . ?
C9 C10 C11 119.94(14) . . ?
N1 C11 C10 118.84(13) . . ?
N1 C11 C12 117.67(12) . . ?
C10 C11 C12 123.46(13) . . ?
C17 C12 C13 117.91(14) . . ?
C17 C12 C11 119.90(13) . . ?
C13 C12 C11 121.94(14) . . ?
C14 C13 C12 122.56(16) . . ?
C13 C14 C15 117.78(15) . . ?
C13 C14 C26 121.28(17) . . ?
C15 C14 C26 120.93(17) . . ?
C16 C15 C14 121.55(16) . . ?
C15 C16 C17 120.45(16) . . ?
O2 C17 C16 118.56(14) . . ?
O2 C17 C12 121.63(13) . . ?
C16 C17 C12 119.75(14) . . ?
C19 C18 C23 114.85(14) . . ?
C19 C18 B1 125.83(13) . . ?
C23 C18 B1 119.25(13) . . ?
C18 C19 C20 123.36(14) . . ?
C21 C20 C19 119.26(15) . . ?
O3 C21 C20 125.14(14) . . ?
O3 C21 C22 115.30(14) . . ?
C20 C21 C22 119.56(15) . . ?
C23 C22 C21 119.84(15) . . ?
C22 C23 C18 123.09(16) . . ?

loop_
_geom_bond_atom_site_label_1
_geom_bond_atom_site_label_2
_geom_bond_distance
_geom_bond_site_symmetry_2
_geom_bond_publ_flag
B1 O1 1.4558(19) . ?
B1 O2 1.4605(19) . ?
B1 N1 1.6073(19) . ?
B1 C18 1.609(2) . ?
O1 C1 1.3502(18) . ?
O2 C17 1.3465(17) . ?
O3 C21 1.3713(19) . ?
O3 C24 1.414(3) . ?
N1 C11 1.3651(18) . ?
N1 C7 1.3658(18) . ?
C1 C2 1.393(2) . ?
C1 C6 1.399(2) . ?
C2 C3 1.381(2) . ?
C3 C4 1.394(2) . ?
C4 C5 1.385(2) . ?
C4 C25 1.507(3) . ?
C5 C6 1.404(2) . ?
C6 C7 1.473(2) . ?
C7 C8 1.388(2) . ?
C8 C9 1.379(2) . ?
C9 C10 1.373(2) . ?
C10 C11 1.391(2) . ?
C11 C12 1.464(2) . ?
C12 C17 1.399(2) . ?
C12 C13 1.411(2) . ?
C13 C14 1.379(2) . ?
C14 C15 1.390(3) . ?
C14 C26 1.513(2) . ?
C15 C16 1.376(2) . ?
C16 C17 1.394(2) . ?
C18 C19 1.390(2) . ?
C18 C23 1.400(2) . ?
C19 C20 1.393(2) . ?
C20 C21 1.375(2) . ?
C21 C22 1.382(2) . ?
C22 C23 1.377(2) . ?
